data_7228453
loop_
_publ_author_name
'Minkwitz, Rolf'
'Borrmann, Horst'
'Nowicki, Joachim'

_publ_section_title
;
 Preparation and crystal structure of (Se4)2(Sb4F17(SbF6)3
;
_journal_name_full 'Zeitschrift fur Naturforschung B'
_journal_page_first 629
_journal_page_last 634
_journal_paper_doi 10.1515/znb-1991-0512
_journal_volume 46
_journal_year 1991
_chemical_formula_sum 'F35 Sb7 Se8'
_chemical_formula_weight 2149.00
_space_group_IT_number 14
_symmetry_cell_setting monoclinic
_symmetry_Int_Tables_number 14
_symmetry_space_group_name_Hall '-P 2yn'
_symmetry_space_group_name_H-M 'P 1 21/n 1'
_cell_angle_alpha 90.
_cell_angle_beta 93.10(2)
_cell_angle_gamma 90.
_cell_formula_units_Z 2
_cell_length_a 11.241(2)
_cell_length_b 13.427(2)
_cell_length_c 11.512(3)
_cell_volume 1735.0(6)
_diffrn_ambient_temperature 198
_diffrn_radiation_probe x-ray
_diffrn_radiation_type MoK\a
_diffrn_radiation_wavelength 0.71069
_exptl_absorpt_coefficient_mu 13.156
_exptl_crystal_density_diffrn 4.113
_exptl_crystal_F_000 1888
_refine_ls_goodness_of_fit_ref 1.2732
_refine_ls_number_parameters 230
_refine_ls_number_reflns 1934
_refine_ls_R_factor_all 0.0788
_refine_ls_R_factor_gt 0.0709
_refine_ls_wR_factor_gt 0.0751
_refine_ls_wR_factor_ref 0.0755
_cod_data_source_file Z-Naturforsch-1991-46b-629-634.cif
_cod_data_source_block Sb7Se8F35
_cod_original_cell_volume 1735.0(5)
_cod_original_sg_symbol_H-M 'P 21/n'
_cod_original_formula_sum 'Sb7 Se8 F35'
_cod_database_code 7228453

loop_
_symmetry_equiv_pos_site_id
_symmetry_equiv_pos_as_xyz
1 x,y,z
2 1/2-x,1/2+y,1/2-z
3 -x,-y,-z
4 1/2+x,1/2-y,1/2+z

loop_
_atom_site_label
_atom_site_type_symbol
_atom_site_thermal_displace_type
_atom_site_fract_x
_atom_site_fract_y
_atom_site_fract_z
_atom_site_occupancy
_atom_site_U_iso_or_equiv
_atom_site_calc_flag
_atom_site_refinement_flags
_atom_site_disorder_assembly
_atom_site_disorder_group
Sb3 Sb Uiso 0.24730(10) 0.29970(10) 0.22190(10) 1.000 0.0204(5) . . . .
Sb4 Sb Uiso 0.04350(10) 0.1459(2) 0.44880(10) 1.000 0.0186(5) . . . .
F31 F Uiso 0.2141(13) 0.4349(12) 0.2442(13) 1.000 0.029(5) . . . .
F32 F Uiso 0.1153(15) 0.2840(19) 0.1182(14) 1.000 0.053(7) . . . .
F33 F Uiso 0.2787(12) 0.1670(12) 0.2060(12) 1.000 0.028(5) . . . .
F34 F Uiso 0.3726(13) 0.3099(16) 0.3344(15) 1.000 0.042(6) . . . .
F35 F Uiso 0.3426(16) 0.3343(15) 0.1011(15) 1.000 0.048(6) . . . .
F36 F Uiso 0.1469(15) 0.2676(15) 0.3442(14) 1.000 0.042(6) . . . .
F41 F Uiso 0.00000 0.00000 0.50000 1.000 0.033(7) . . . .
F42 F Uiso 0.2012(12) 0.0942(11) 0.4697(13) 1.000 0.024(4) . . . .
F43 F Uiso 0.0351(14) 0.0896(13) 0.2963(12) 1.000 0.031(5) . . . .
Sb1 Sb Uiso 0.00000 0.50000 0.50000 1.000 0.0182(7) . . . .
F11 F Uiso 0.0137(12) 0.6381(12) 0.5053(15) 1.000 0.033(5) . . . .
F12 F Uiso 0.0076(13) 0.4945(14) 0.6625(11) 1.000 0.034(5) . . . .
F13 F Uiso -0.1690(11) 0.5095(14) 0.4996(14) 1.000 0.039(6) . . . .
Sb2 Sb Uiso 0.21880(10) 0.2363(2) 0.75770(10) 1.000 0.0229(5) . . . .
F21 F Uiso 0.1136(19) 0.147(2) 0.6866(15) 1.000 0.080(11) . . . .
F22 F Uiso 0.0881(16) 0.317(2) 0.786(2) 1.000 0.069(9) . . . .
F23 F Uiso 0.233(3) 0.289(2) 0.6126(17) 1.000 0.083(10) . . . .
F24 F Uiso 0.201(3) 0.185(3) 0.9022(19) 1.000 0.108(14) . . . .
F25 F Uiso 0.325(2) 0.326(3) 0.829(2) 1.000 0.099(13) . . . .
F26 F Uiso 0.353(2) 0.160(3) 0.727(3) 1.000 0.115(14) . . . .
Se1 Se Uiso 0.1118(2) 0.0346(2) 0.0844(2) 1.000 0.0245(8) . . . .
Se2 Se Uiso -0.0898(2) 0.0373(3) 0.0943(2) 1.000 0.0279(9) . . . .
Se3 Se Uiso 0.0656(2) 0.5820(2) 0.0836(2) 1.000 0.0291(8) . . . .
Se4 Se Uiso 0.1174(2) 0.4890(3) -0.0707(2) 1.000 0.0322(9) . . . .

loop_
_geom_angle_atom_site_label_1
_geom_angle_atom_site_label_2
_geom_angle_atom_site_label_3
_geom_angle
_geom_angle_site_symmetry_1
_geom_angle_site_symmetry_2
_geom_angle_site_symmetry_3
_geom_angle_publ_flag
F31 Sb3 F32 92.3(9) . . . yes
F31 Sb3 F33 177.8(6) . . . yes
F31 Sb3 F34 89.0(8) . . . yes
F31 Sb3 F35 89.3(8) . . . yes
F31 Sb3 F36 89.3(8) . . . yes
F32 Sb3 F33 88.7(9) . . . yes
F32 Sb3 F34 175.4(8) . . . yes
F32 Sb3 F35 91.2(8) . . . yes
F32 Sb3 F36 88.0(7) . . . yes
F33 Sb3 F34 89.9(8) . . . yes
F33 Sb3 F35 92.7(8) . . . yes
F33 Sb3 F36 88.8(7) . . . yes
F34 Sb3 F35 93.3(7) . . . yes
F34 Sb3 F36 87.6(7) . . . yes
F35 Sb3 F36 178.3(8) . . . yes
F36 Sb4 F41 155.3(5) . . . yes
F36 Sb4 F42 80.6(6) . . . yes
F36 Sb4 F43 78.9(7) . . . yes
F41 Sb4 F42 81.7(4) . . . yes
F41 Sb4 F43 83.6(5) . . . yes
F42 Sb4 F43 88.4(7) . . . yes
F11 Sb1 F13 90.8(7) 3_566 . 3_566 yes
F12 Sb1 F13 89.8(7) 3_566 . 3_566 yes
F11 Sb1 F12 90.4(8) . . . yes
F11 Sb1 F13 90.8(7) . . . yes
F11 Sb1 F11 180.00 . . 3_566 yes
F11 Sb1 F12 89.6(8) . . 3_566 yes
F11 Sb1 F13 89.2(7) . . 3_566 yes
F12 Sb1 F13 89.8(7) . . . yes
F11 Sb1 F12 89.6(8) 3_566 . . yes
F12 Sb1 F12 180.00 . . 3_566 yes
F12 Sb1 F13 90.2(7) . . 3_566 yes
F11 Sb1 F13 89.2(7) 3_566 . . yes
F12 Sb1 F13 90.2(7) 3_566 . . yes
F13 Sb1 F13 180.00 . . 3_566 yes
F11 Sb1 F12 90.4(8) 3_566 . 3_566 yes
F25 Sb2 F26 86.2(14) . . . yes
F22 Sb2 F24 86.2(14) . . . yes
F21 Sb2 F22 87.9(10) . . . yes
F21 Sb2 F23 86.1(11) . . . yes
F21 Sb2 F24 93.4(13) . . . yes
F21 Sb2 F25 179.8(17) . . . yes
F21 Sb2 F26 93.7(13) . . . yes
F22 Sb2 F23 92.5(12) . . . yes
F24 Sb2 F26 95.4(16) . . . yes
F22 Sb2 F25 92.3(12) . . . yes
F22 Sb2 F26 177.7(13) . . . yes
F23 Sb2 F24 178.6(15) . . . yes
F23 Sb2 F25 93.8(12) . . . yes
F23 Sb2 F26 85.9(15) . . . yes
F24 Sb2 F25 86.6(14) . . . yes
Se2 Se1 Se2 89.55(12) . . 3_555 yes
Se1 Se2 Se1 90.45(12) . . 3_555 yes
Se4 Se3 Se4 89.29(13) . . 3_565 yes
Se3 Se4 Se3 90.71(12) . . 3_565 yes
Sb3 F36 Sb4 149.2(10) . . . yes
Sb4 F41 Sb4 180.00 . . 3_556 yes

loop_
_geom_bond_atom_site_label_1
_geom_bond_atom_site_label_2
_geom_bond_distance
_geom_bond_site_symmetry_1
_geom_bond_site_symmetry_2
_geom_bond_publ_flag
Sb3 F31 1.874(16) . . yes
Sb3 F32 1.865(17) . . yes
Sb3 F33 1.828(16) . . yes
Sb3 F34 1.866(16) . . yes
Sb3 F35 1.860(18) . . yes
Sb3 F36 1.901(17) . . yes
Sb4 F36 2.371(18) . . yes
Sb4 F41 2.111(3) . . yes
Sb4 F42 1.907(14) . . yes
Sb4 F43 1.909(14) . . yes
Sb1 F11 1.861(16) . . yes
Sb1 F12 1.870(13) . . yes
Sb1 F13 1.904(12) . . yes
Sb1 F11 1.861(16) . 3_566 yes
Sb1 F12 1.870(13) . 3_566 yes
Sb1 F13 1.904(12) . 3_566 yes
Sb2 F21 1.84(2) . . yes
Sb2 F22 1.87(2) . . yes
Sb2 F23 1.83(2) . . yes
Sb2 F24 1.82(3) . . yes
Sb2 F25 1.86(3) . . yes
Sb2 F26 1.87(3) . . yes
Se1 Se2 2.276(3) . . yes
Se1 Se2 2.274(4) . 3_555 yes
Se3 Se4 2.273(4) . . yes
Se3 Se4 2.265(4) . 3_565 yes

loop_
_geom_torsion_atom_site_label_1
_geom_torsion_atom_site_label_2
_geom_torsion_atom_site_label_3
_geom_torsion_atom_site_label_4
_geom_torsion
_geom_torsion_site_symmetry_1
_geom_torsion_site_symmetry_2
_geom_torsion_site_symmetry_3
_geom_torsion_site_symmetry_4
_geom_torsion_publ_flag
F31 Sb3 F36 Sb4 169.0(17) . . . . no
F32 Sb3 F36 Sb4 76.7(18) . . . . no
F33 Sb3 F36 Sb4 -12.0(17) . . . . no
F34 Sb3 F36 Sb4 -102.0(18) . . . . no
F41 Sb4 F36 Sb3 13(3) . . . . no
F42 Sb4 F36 Sb3 57.8(17) . . . . no
F43 Sb4 F36 Sb3 -32.4(17) . . . . no
Se2 Se1 Se2 Se1 0.00(17) 3_555 . . 3_555 no
Se2 Se1 Se2 Se1 0.00(16) . . 3_555 3_555 no
Se4 Se3 Se4 Se3 0.00(15) 3_565 . . 3_565 no
Se4 Se3 Se4 Se3 0.00(15) . . 3_565 3_565 no
